data_4088128
loop_
_publ_author_name
'Deo, Claire'
'Bogliotti, Nicolas'
'M\'etivier, R\'emi'
'Retailleau, Pascal'
'Xie, Juan'

_publ_section_title
;
 Photoswitchable Arene Ruthenium Complexes Containing o-Sulfonamide
 Azobenzene Ligands
;
_journal_issue 24
_journal_name_full Organometallics
_journal_page_first 5775
_journal_paper_doi 10.1021/acs.organomet.5b00871
_journal_volume 34
_journal_year 2015
_chemical_absolute_configuration ad
_chemical_formula_moiety 'C23 H26 Cl N3 O2 Ru S'
_chemical_formula_sum 'C23 H26 Cl N3 O2 Ru S'
_chemical_formula_weight 545.05
_space_group_crystal_system monoclinic
_space_group_IT_number 4
_space_group_name_Hall 'P 2yb'
_space_group_name_H-M_alt 'P 1 21 1'
_atom_sites_solution_hydrogens difmap
_atom_sites_solution_primary direct
_atom_sites_solution_secondary difmap
_audit_creation_method SHELXL-2014/7
_cell_angle_alpha 90
_cell_angle_beta 107.603(4)
_cell_angle_gamma 90
_cell_formula_units_Z 2
_cell_length_a 7.838(1)
_cell_length_b 14.515(2)
_cell_length_c 10.514(2)
_cell_measurement_reflns_used 1785
_cell_measurement_temperature 293(2)
_cell_measurement_theta_max 25.350
_cell_measurement_theta_min 0.407
_cell_volume 1140.2(3)
_computing_cell_refinement 'HKL Scalepack (Otwinowski & Minor 1997)'
_computing_data_collection 'Collect (Bruker AXS BV, 1997-2004)'
_computing_data_reduction 'HKL Denzo and Scalepack (Otwinowski & Minor 1997)'
_computing_structure_refinement 'SHELXL-2014/7 (Sheldrick, 2014)'
_diffrn_ambient_temperature 293(2)
_diffrn_detector_area_resol_mean 9
_diffrn_measured_fraction_theta_full 0.973
_diffrn_measured_fraction_theta_max 0.969
_diffrn_measurement_device '95mm CCD camera on \k-goniostat'
_diffrn_measurement_device_type KappaCCD
_diffrn_measurement_method 'phi and omega profile scans'
_diffrn_radiation_monochromator 'horizontally mounted graphite crystal'
_diffrn_radiation_type MoK\a
_diffrn_radiation_wavelength 0.71073
_diffrn_reflns_av_R_equivalents 0.034
_diffrn_reflns_av_unetI/netI 0.0405
_diffrn_reflns_Laue_measured_fraction_full 0.973
_diffrn_reflns_Laue_measured_fraction_max 0.969
_diffrn_reflns_limit_h_max 9
_diffrn_reflns_limit_h_min -9
_diffrn_reflns_limit_k_max 17
_diffrn_reflns_limit_k_min -13
_diffrn_reflns_limit_l_max 12
_diffrn_reflns_limit_l_min -12
_diffrn_reflns_number 5338
_diffrn_reflns_point_group_measured_fraction_full 0.904
_diffrn_reflns_point_group_measured_fraction_max 0.898
_diffrn_reflns_theta_full 25.240
_diffrn_reflns_theta_max 25.390
_diffrn_reflns_theta_min 2.470
_exptl_absorpt_coefficient_mu 0.922
_exptl_absorpt_correction_T_max 0.97
_exptl_absorpt_correction_T_min 0.82
_exptl_absorpt_correction_type multi-scan
_exptl_absorpt_process_details 'HKL Scalepack (Otwinowski & Minor 1997)'
_exptl_crystal_colour 'dark brown'
_exptl_crystal_density_diffrn 1.588
_exptl_crystal_description plate
_exptl_crystal_F_000 556
_exptl_crystal_size_max 0.410
_exptl_crystal_size_mid 0.225
_exptl_crystal_size_min 0.030
_refine_diff_density_max 0.334
_refine_diff_density_min -0.494
_refine_diff_density_rms 0.057
_refine_ls_abs_structure_details
;
 Flack x determined using 1443 quotients [(I+)-(I-)]/[(I+)+(I-)]
 (Parsons, Flack and Wagner, Acta Cryst. B69 (2013) 249-259).
;
_refine_ls_abs_structure_Flack -0.05(3)
_refine_ls_extinction_method none
_refine_ls_goodness_of_fit_ref 1.098
_refine_ls_hydrogen_treatment constr
_refine_ls_matrix_type full
_refine_ls_number_parameters 284
_refine_ls_number_reflns 3778
_refine_ls_number_restraints 1
_refine_ls_restrained_S_all 1.098
_refine_ls_R_factor_all 0.0359
_refine_ls_R_factor_gt 0.0299
_refine_ls_shift/su_max 0.000
_refine_ls_shift/su_mean 0.000
_refine_ls_structure_factor_coef Fsqd
_refine_ls_weighting_details 'w=1/[\s^2^(Fo^2^)+(0.0219P)^2^+0.6153P] where P=(Fo^2^+2Fc^2^)/3'
_refine_ls_weighting_scheme calc
_refine_ls_wR_factor_gt 0.0653
_refine_ls_wR_factor_ref 0.0688
_reflns_Friedel_coverage 0.778
_reflns_Friedel_fraction_full 0.828
_reflns_Friedel_fraction_max 0.822
_reflns_number_gt 3494
_reflns_number_total 3781
_reflns_threshold_expression 'I > 2\s(I)'
_cod_data_source_file om5b00871_si_003.cif
_cod_data_source_block complex7
_cod_original_sg_symbol_H-M 'P 21'
_cod_database_code 4088128
_shelx_shelxl_version_number 2014/7
_shelx_space_group_comment
;
The symmetry employed for this shelxl refinement is uniquely defined
by the following loop, which should always be used as a source of
symmetry information in preference to the above space-group names.
They are only intended as comments.
;

loop_
_space_group_symop_operation_xyz
'x, y, z'
'-x, y+1/2, -z'

loop_
_atom_site_label
_atom_site_type_symbol
_atom_site_fract_x
_atom_site_fract_y
_atom_site_fract_z
_atom_site_U_iso_or_equiv
_atom_site_adp_type
_atom_site_occupancy
_atom_site_site_symmetry_order
_atom_site_calc_flag
_atom_site_refinement_flags_posn
_atom_site_refinement_flags_adp
Ru1 Ru 0.63650(5) 0.40129(3) 0.04015(4) 0.03247(13) Uani 1 1 d . .
N1 N 0.7641(6) 0.2854(3) -0.0066(5) 0.0323(11) Uani 1 1 d . .
Cl1 Cl 0.9028(2) 0.48901(11) 0.05707(18) 0.0491(4) Uani 1 1 d . .
S1 S 0.5340(2) 0.51233(11) -0.24786(17) 0.0440(4) Uani 1 1 d . .
O1 O 0.4978(7) 0.5783(3) -0.1569(5) 0.0520(12) Uani 1 1 d . .
C1 C 0.6242(8) 0.3390(4) -0.2301(6) 0.0353(13) Uani 1 1 d . .
O2 O 0.3966(6) 0.5006(3) -0.3727(5) 0.0591(13) Uani 1 1 d . .
N2 N 0.8635(7) 0.2250(3) 0.0639(5) 0.0450(13) Uani 1 1 d . .
C2 C 0.5820(9) 0.3225(5) -0.3696(6) 0.0491(16) Uani 1 1 d . .
H2 H 0.5250 0.3682 -0.4294 0.059 Uiso 1 1 calc R U
C3 C 0.6238(10) 0.2402(5) -0.4175(7) 0.0566(19) Uani 1 1 d . .
H3 H 0.5938 0.2311 -0.5092 0.068 Uiso 1 1 calc R U
N3 N 0.5827(6) 0.4150(4) -0.1675(5) 0.0347(12) Uani 1 1 d . .
C4 C 0.7100(11) 0.1706(5) -0.3317(7) 0.0581(19) Uani 1 1 d . .
H4 H 0.7348 0.1148 -0.3659 0.070 Uiso 1 1 calc R U
C5 C 0.7582(9) 0.1840(4) -0.1974(7) 0.0450(15) Uani 1 1 d . .
H5 H 0.8193 0.1382 -0.1395 0.054 Uiso 1 1 calc R U
C6 C 0.7151(8) 0.2670(4) -0.1471(6) 0.0346(13) Uani 1 1 d . .
C7 C 0.9324(8) 0.2375(4) 0.2047(6) 0.0435(15) Uani 1 1 d . .
C8 C 0.8945(9) 0.1686(5) 0.2828(7) 0.0497(16) Uani 1 1 d . .
H8 H 0.8214 0.1196 0.2431 0.060 Uiso 1 1 calc R U
C9 C 0.9653(12) 0.1727(6) 0.4194(8) 0.069(2) Uani 1 1 d . .
H9 H 0.9370 0.1275 0.4723 0.083 Uiso 1 1 calc R U
C10 C 1.0765(13) 0.2430(7) 0.4767(9) 0.082(3) Uani 1 1 d . .
H10 H 1.1242 0.2459 0.5691 0.099 Uiso 1 1 calc R U
C11 C 1.1188(11) 0.3100(6) 0.3983(9) 0.076(2) Uani 1 1 d . .
H11 H 1.1966 0.3573 0.4383 0.092 Uiso 1 1 calc R U
C12 C 1.0478(10) 0.3079(5) 0.2621(7) 0.0594(19) Uani 1 1 d . .
H12 H 1.0770 0.3530 0.2095 0.071 Uiso 1 1 calc R U
C13 C 0.3579(9) 0.3657(5) 0.0340(7) 0.0382(16) Uani 1 1 d . .
C15 C 0.6146(11) 0.3612(6) 0.2402(8) 0.0446(19) Uani 1 1 d . .
H15 H 0.6892 0.3267 0.3094 0.054 Uiso 1 1 calc R U
C14 C 0.4826(10) 0.3165(5) 0.1357(8) 0.0453(18) Uani 1 1 d . .
H14 H 0.4784 0.2524 0.1344 0.054 Uiso 1 1 calc R U
C18 C 0.3778(10) 0.4640(4) 0.0354(8) 0.0396(18) Uani 1 1 d . .
H18 H 0.3003 0.4993 -0.0312 0.048 Uiso 1 1 calc R U
C17 C 0.5105(11) 0.5066(5) 0.1346(8) 0.0460(19) Uani 1 1 d . .
H17 H 0.5203 0.5704 0.1328 0.055 Uiso 1 1 calc R U
C16 C 0.6331(12) 0.4571(6) 0.2397(8) 0.049(2) Uani 1 1 d . .
C19 C 0.2072(9) 0.3181(4) -0.0713(7) 0.0494(16) Uani 1 1 d . .
H19 H 0.1150 0.3044 -0.0285 0.059 Uiso 1 1 calc R U
C20 C 0.2622(11) 0.2258(5) -0.1153(8) 0.067(2) Uani 1 1 d . .
H20A H 0.1597 0.1967 -0.1761 0.101 Uiso 1 1 calc R U
H20B H 0.3093 0.1871 -0.0387 0.101 Uiso 1 1 calc R U
H20C H 0.3521 0.2354 -0.1588 0.101 Uiso 1 1 calc R U
C21 C 0.1171(10) 0.3772(5) -0.1920(8) 0.069(2) Uani 1 1 d . .
H21A H 0.0191 0.3437 -0.2509 0.103 Uiso 1 1 calc R U
H21B H 0.2021 0.3924 -0.2380 0.103 Uiso 1 1 calc R U
H21C H 0.0732 0.4327 -0.1635 0.103 Uiso 1 1 calc R U
C23 C 0.7285(11) 0.5487(5) -0.2834(9) 0.069(2) Uani 1 1 d . .
H23A H 0.7657 0.5019 -0.3339 0.103 Uiso 1 1 calc R U
H23B H 0.8220 0.5594 -0.2014 0.103 Uiso 1 1 calc R U
H23C H 0.7041 0.6047 -0.3343 0.103 Uiso 1 1 calc R U
C22 C 0.7747(11) 0.5062(6) 0.3439(7) 0.068(2) Uani 1 1 d . .
H22A H 0.7202 0.5479 0.3910 0.102 Uiso 1 1 calc R U
H22B H 0.8488 0.5403 0.3027 0.102 Uiso 1 1 calc R U
H22C H 0.8466 0.4623 0.4054 0.102 Uiso 1 1 calc R U

loop_
_atom_site_aniso_label
_atom_site_aniso_U_11
_atom_site_aniso_U_22
_atom_site_aniso_U_33
_atom_site_aniso_U_23
_atom_site_aniso_U_13
_atom_site_aniso_U_12
Ru1 0.0323(2) 0.0306(2) 0.0356(2) -0.0018(3) 0.01189(15) -0.0015(3)
N1 0.028(3) 0.034(3) 0.036(3) -0.001(2) 0.011(2) -0.002(2)
Cl1 0.0430(10) 0.0449(9) 0.0577(10) -0.0022(7) 0.0129(8) -0.0129(7)
S1 0.0412(9) 0.0425(9) 0.0484(10) 0.0132(7) 0.0139(7) 0.0049(7)
O1 0.061(3) 0.035(2) 0.061(3) 0.010(2) 0.021(2) 0.010(2)
C1 0.030(3) 0.038(4) 0.038(3) 0.003(3) 0.012(3) -0.002(3)
O2 0.057(3) 0.064(3) 0.050(3) 0.017(2) 0.006(2) 0.008(2)
N2 0.048(3) 0.045(3) 0.041(3) 0.007(2) 0.012(3) 0.017(2)
C2 0.056(4) 0.058(4) 0.033(3) 0.000(3) 0.013(3) 0.001(3)
C3 0.070(5) 0.069(5) 0.035(4) -0.012(3) 0.022(4) -0.003(4)
N3 0.035(2) 0.034(3) 0.037(2) 0.006(2) 0.0129(19) 0.005(2)
C4 0.075(5) 0.054(4) 0.055(5) -0.014(3) 0.034(4) -0.003(4)
C5 0.051(4) 0.040(4) 0.049(4) -0.003(3) 0.024(3) 0.000(3)
C6 0.030(3) 0.037(3) 0.040(3) -0.002(2) 0.015(3) -0.001(2)
C7 0.039(4) 0.046(4) 0.041(4) 0.004(3) 0.006(3) 0.009(3)
C8 0.041(4) 0.053(4) 0.056(4) 0.008(3) 0.016(3) 0.009(3)
C9 0.075(6) 0.085(6) 0.052(5) 0.018(4) 0.028(4) 0.019(5)
C10 0.096(7) 0.097(7) 0.041(5) -0.001(5) 0.002(5) 0.022(6)
C11 0.064(5) 0.075(6) 0.069(6) -0.010(4) -0.013(4) 0.002(4)
C12 0.055(5) 0.058(5) 0.056(5) 0.012(4) 0.004(4) 0.000(4)
C13 0.034(4) 0.043(4) 0.042(4) -0.004(3) 0.020(3) -0.002(3)
C15 0.051(5) 0.055(4) 0.034(4) 0.003(3) 0.021(4) 0.003(3)
C14 0.053(4) 0.039(4) 0.055(5) 0.006(3) 0.034(4) -0.001(3)
C18 0.037(4) 0.038(4) 0.051(4) -0.002(3) 0.023(3) 0.006(3)
C17 0.054(5) 0.035(4) 0.052(5) -0.007(3) 0.021(4) 0.008(3)
C16 0.055(5) 0.051(5) 0.045(5) -0.015(3) 0.023(4) -0.002(4)
C19 0.041(4) 0.052(4) 0.061(4) 0.000(3) 0.024(3) -0.004(3)
C20 0.072(6) 0.046(4) 0.076(6) -0.008(4) 0.009(4) -0.008(4)
C21 0.048(4) 0.073(7) 0.074(5) -0.004(4) 0.002(4) 0.002(3)
C23 0.061(5) 0.064(5) 0.091(6) 0.033(4) 0.037(5) 0.003(4)
C22 0.086(6) 0.068(5) 0.047(4) -0.023(4) 0.014(4) -0.013(4)

loop_
_atom_type_symbol
_atom_type_description
_atom_type_scat_dispersion_real
_atom_type_scat_dispersion_imag
_atom_type_scat_source
C C 0.0033 0.0016 'International Tables Vol C Tables 4.2.6.8 and 6.1.1.4'
H H 0.0000 0.0000 'International Tables Vol C Tables 4.2.6.8 and 6.1.1.4'
N N 0.0061 0.0033 'International Tables Vol C Tables 4.2.6.8 and 6.1.1.4'
Ru Ru -1.2594 0.8363 'International Tables Vol C Tables 4.2.6.8 and 6.1.1.4'
S S 0.1246 0.1234 'International Tables Vol C Tables 4.2.6.8 and 6.1.1.4'
O O 0.0106 0.0060 'International Tables Vol C Tables 4.2.6.8 and 6.1.1.4'
Cl Cl 0.1484 0.1585 'International Tables Vol C Tables 4.2.6.8 and 6.1.1.4'

loop_
_geom_angle_atom_site_label_1
_geom_angle_atom_site_label_2
_geom_angle_atom_site_label_3
_geom_angle
N1 Ru1 N3 78.00(19)
N1 Ru1 C14 91.4(2)
N3 Ru1 C14 124.7(3)
N1 Ru1 C18 145.8(2)
N3 Ru1 C18 92.5(2)
C14 Ru1 C18 67.0(3)
N1 Ru1 C17 166.4(2)
N3 Ru1 C17 115.1(2)
C14 Ru1 C17 78.3(3)
C18 Ru1 C17 36.3(3)
N1 Ru1 C13 110.0(2)
N3 Ru1 C13 96.0(2)
C14 Ru1 C13 37.3(3)
C18 Ru1 C13 37.7(2)
C17 Ru1 C13 66.8(3)
N1 Ru1 C15 101.0(2)
N3 Ru1 C15 162.1(2)
C14 Ru1 C15 37.5(3)
C18 Ru1 C15 78.3(3)
C17 Ru1 C15 65.5(3)
C13 Ru1 C15 67.3(3)
N1 Ru1 C16 130.4(3)
N3 Ru1 C16 151.1(2)
C14 Ru1 C16 67.0(3)
C18 Ru1 C16 66.7(3)
C17 Ru1 C16 37.0(3)
C13 Ru1 C16 79.8(3)
C15 Ru1 C16 36.3(2)
N1 Ru1 Cl1 88.70(13)
N3 Ru1 Cl1 85.63(14)
C14 Ru1 Cl1 149.0(2)
C18 Ru1 Cl1 123.61(18)
C17 Ru1 Cl1 95.5(2)
C13 Ru1 Cl1 161.23(18)
C15 Ru1 Cl1 112.3(2)
C16 Ru1 Cl1 89.7(2)
N2 N1 C6 113.8(5)
N2 N1 Ru1 132.7(4)
C6 N1 Ru1 113.2(3)
O2 S1 O1 116.3(3)
O2 S1 N3 111.4(3)
O1 S1 N3 107.1(3)
O2 S1 C23 107.5(4)
O1 S1 C23 107.4(4)
N3 S1 C23 106.7(3)
N3 C1 C6 116.6(5)
N3 C1 C2 127.9(5)
C6 C1 C2 115.5(5)
N1 N2 C7 119.8(5)
C3 C2 C1 121.2(6)
C2 C3 C4 121.2(6)
C1 N3 S1 120.0(4)
C1 N3 Ru1 114.8(4)
S1 N3 Ru1 124.1(3)
C5 C4 C3 120.0(6)
C4 C5 C6 119.5(6)
C5 C6 C1 122.7(6)
C5 C6 N1 121.9(5)
C1 C6 N1 115.4(5)
C12 C7 C8 120.5(6)
C12 C7 N2 122.8(6)
C8 C7 N2 116.3(6)
C9 C8 C7 119.9(7)
C10 C9 C8 119.9(8)
C9 C10 C11 120.1(8)
C12 C11 C10 120.9(8)
C11 C12 C7 118.7(7)
C14 C13 C18 116.7(7)
C14 C13 C19 122.1(6)
C18 C13 C19 121.2(7)
C14 C13 Ru1 69.2(4)
C18 C13 Ru1 70.5(5)
C19 C13 Ru1 131.8(5)
C16 C15 C14 120.3(8)
C16 C15 Ru1 72.6(6)
C14 C15 Ru1 68.7(4)
C13 C14 C15 122.2(7)
C13 C14 Ru1 73.5(4)
C15 C14 Ru1 73.8(4)
C17 C18 C13 120.6(8)
C17 C18 Ru1 71.9(4)
C13 C18 Ru1 71.7(4)
C18 C17 C16 122.7(7)
C18 C17 Ru1 71.8(4)
C16 C17 Ru1 73.2(4)
C15 C16 C17 117.4(8)
C15 C16 C22 122.0(9)
C17 C16 C22 120.7(8)
C15 C16 Ru1 71.2(5)
C17 C16 Ru1 69.8(4)
C22 C16 Ru1 129.9(6)
C21 C19 C13 114.5(5)
C21 C19 C20 110.2(6)
C13 C19 C20 113.2(6)

loop_
_geom_bond_atom_site_label_1
_geom_bond_atom_site_label_2
_geom_bond_distance
Ru1 N1 2.091(4)
Ru1 N3 2.104(5)
Ru1 C14 2.171(7)
Ru1 C18 2.210(7)
Ru1 C17 2.211(7)
Ru1 C13 2.226(7)
Ru1 C15 2.238(8)
Ru1 C16 2.256(8)
Ru1 Cl1 2.4054(16)
N1 N2 1.255(6)
N1 C6 1.434(7)
S1 O2 1.434(5)
S1 O1 1.441(5)
S1 N3 1.631(5)
S1 C23 1.757(7)
C1 N3 1.373(8)
C1 C6 1.409(8)
C1 C2 1.423(8)
N2 C7 1.426(8)
C2 C3 1.373(9)
C3 C4 1.387(11)
C4 C5 1.361(9)
C5 C6 1.398(8)
C7 C12 1.377(10)
C7 C8 1.381(9)
C8 C9 1.375(10)
C9 C10 1.358(12)
C10 C11 1.380(13)
C11 C12 1.370(11)
C13 C14 1.407(10)
C13 C18 1.435(9)
C13 C19 1.519(9)
C15 C16 1.399(9)
C15 C14 1.418(11)
C18 C17 1.377(10)
C17 C16 1.420(11)
C16 C22 1.485(10)
C19 C21 1.518(10)
C19 C20 1.521(9)
